data_2018583
loop_
_publ_author_name
'Frampton, Christopher S.'
'Zhang, Tao'
'Scalabrino, Gaia A.'
'Frankish, Neil'
'Sheridan, Helen'

_publ_section_title
;
 (1<i>S</i>)-1-Phenylethanaminium
 4-{[(1<i>S</i>,2<i>S</i>)-1-hydroxy-2,3-dihydro-1<i>H</i>,1'<i>H</i>-[2,2'-biinden]-2-yl]methyl}benzoate
;
_journal_coeditor_code SK3440
_journal_issue 8
_journal_name_full 'Acta Crystallographica Section C'
_journal_page_first o323
_journal_page_last o326
_journal_paper_doi 10.1107/S0108270112031265
_journal_volume 68
_journal_year 2012
_chemical_formula_iupac 'C8 H12 N + , C26 H21 O3 -'
_chemical_formula_moiety 'C8 H12 N +, C26 H21 O3 -'
_chemical_formula_sum 'C34 H33 N O3'
_chemical_formula_weight 503.61
_chemical_melting_point 467.5
_chemical_name_common
;
PH46 (S)-(-)-methylbenzylamine salt
;
_chemical_name_systematic
;
(1<i>S</i>)-1-Phenylethanaminium
4-{[(1<i>S</i>,2<i>S</i>)-1-hydroxy-2,3-dihydro-1<i>H</i>,1'<i>H</i>-
[2,2'-biinden]-2-yl]methyl}benzoate
;
_space_group_crystal_system monoclinic
_space_group_IT_number 4
_space_group_name_Hall 'P 2yb'
_space_group_name_H-M_alt 'P 1 21 1'
_symmetry_space_group_name_Hall 'P 2yb'
_symmetry_space_group_name_H-M 'P 1 21 1'
_atom_sites_solution_hydrogens geom
_atom_sites_solution_primary direct
_atom_sites_solution_secondary difmap
_audit_creation_method SHELXL97
_cell_angle_alpha 90.00
_cell_angle_beta 93.678(2)
_cell_angle_gamma 90.00
_cell_formula_units_Z 2
_cell_length_a 11.0350(3)
_cell_length_b 10.1713(3)
_cell_length_c 11.8533(3)
_cell_measurement_reflns_used 17123
_cell_measurement_temperature 100.0(10)
_cell_measurement_theta_max 75.9067
_cell_measurement_theta_min 3.7337
_cell_volume 1327.68(6)
_computing_cell_refinement 'CrysAlis PRO (Agilent, 2011)'
_computing_data_collection 'CrysAlis PRO (Agilent, 2011)'
_computing_data_reduction 'CrysAlis PRO (Agilent, 2011)'
_computing_molecular_graphics
;
SHELXTL (Sheldrick, 2008) and <i>Mercury</i> (Macrae <i>et al.</i>,
2008)
;
_computing_publication_material
;
SHELXTL (Sheldrick, 2008) and <i>Mercury</i> (Macrae <i>et al.</i>,
2008)
;
_computing_structure_refinement 'SHELXTL (Sheldrick, 2008)'
_computing_structure_solution 'SHELXTL (Sheldrick, 2008)'
_diffrn_ambient_temperature 100.0(10)
_diffrn_detector_area_resol_mean 10.5598
_diffrn_measured_fraction_theta_full 1.000
_diffrn_measured_fraction_theta_max 1.000
_diffrn_measurement_device_type 'Agilent SuperNova Dual diffractometer, with Cu at zero and an Atlas detector'
_diffrn_measurement_method \w
_diffrn_radiation_monochromator mirror
_diffrn_radiation_source 'SuperNova (Cu) X-ray Source'
_diffrn_radiation_type 'Cu K\a'
_diffrn_radiation_wavelength 1.54178
_diffrn_reflns_av_R_equivalents 0.0257
_diffrn_reflns_av_sigmaI/netI 0.0161
_diffrn_reflns_limit_h_max 13
_diffrn_reflns_limit_h_min -13
_diffrn_reflns_limit_k_max 12
_diffrn_reflns_limit_k_min -11
_diffrn_reflns_limit_l_max 14
_diffrn_reflns_limit_l_min -14
_diffrn_reflns_number 25532
_diffrn_reflns_theta_full 74.47
_diffrn_reflns_theta_max 74.47
_diffrn_reflns_theta_min 3.74
_diffrn_standards_number 0
_exptl_absorpt_coefficient_mu 0.627
_exptl_absorpt_correction_T_max 1.00000
_exptl_absorpt_correction_T_min 0.74919
_exptl_absorpt_correction_type multi-scan
_exptl_absorpt_process_details '(CrysAlis PRO; Agilent, 2011)'
_exptl_crystal_colour yellow
_exptl_crystal_density_diffrn 1.260
_exptl_crystal_density_method 'not measured'
_exptl_crystal_description block
_exptl_crystal_F_000 536
_exptl_crystal_size_max 0.50
_exptl_crystal_size_mid 0.47
_exptl_crystal_size_min 0.42
_refine_diff_density_max 0.211
_refine_diff_density_min -0.210
_refine_ls_abs_structure_details 'Flack (1983), with 2343 Friedel pairs'
_refine_ls_abs_structure_Flack 0.00(15)
_refine_ls_extinction_coef 0.0021(4)
_refine_ls_extinction_expression Fc^*^=kFc[1+0.001xFc^2^\l^3^/sin(2\q)]^-1/4^
_refine_ls_extinction_method 'SHELXTL (Sheldrick, 2008)'
_refine_ls_goodness_of_fit_ref 1.007
_refine_ls_hydrogen_treatment mixed
_refine_ls_matrix_type full
_refine_ls_number_parameters 362
_refine_ls_number_reflns 5221
_refine_ls_number_restraints 1
_refine_ls_restrained_S_all 1.007
_refine_ls_R_factor_all 0.0358
_refine_ls_R_factor_gt 0.0354
_refine_ls_shift/su_max 0.000
_refine_ls_shift/su_mean 0.000
_refine_ls_structure_factor_coef Fsqd
_refine_ls_weighting_details 'calc w = 1/[\s^2^(Fo^2^)+(0.0750P)^2^+0.2500P] where P=(Fo^2^+2Fc^2^)/3'
_refine_ls_weighting_scheme calc
_refine_ls_wR_factor_gt 0.0973
_refine_ls_wR_factor_ref 0.0980
_reflns_number_gt 5157
_reflns_number_total 5221
_reflns_threshold_expression I>2\s(I)
_cod_data_source_file sk3440.cif
_cod_data_source_block I
_cod_database_code 2018583
_cod_database_fobs_code 2018583

loop_
_symmetry_equiv_pos_as_xyz
'x, y, z'
'-x, y+1/2, -z'

loop_
_atom_site_type_symbol
_atom_site_label
_atom_site_fract_x
_atom_site_fract_y
_atom_site_fract_z
_atom_site_U_iso_or_equiv
_atom_site_adp_type
_atom_site_calc_flag
_atom_site_refinement_flags
_atom_site_occupancy
_atom_site_symmetry_multiplicity
O O1 0.97227(10) 0.67327(12) 0.83449(8) 0.0226(2) Uani d . 1 1
O O2 0.92573(9) 0.46529(11) 0.87703(8) 0.0191(2) Uani d . 1 1
O O3 0.89439(9) 0.51048(11) 0.09869(8) 0.0182(2) Uani d . 1 1
H H3A 0.9027(19) 0.499(2) 0.029(2) 0.033(6) Uiso d . 1 1
C C1 0.91707(13) 0.37857(15) 0.52630(12) 0.0194(3) Uani d . 1 1
H H1A 0.9223 0.2909 0.4994 0.023 Uiso calc R 1 1
C C2 0.92760(13) 0.40249(15) 0.64190(12) 0.0192(3) Uani d . 1 1
H H2A 0.9402 0.3312 0.6931 0.023 Uiso calc R 1 1
C C3 0.91987(11) 0.52948(15) 0.68328(11) 0.0156(3) Uani d . 1 1
C C4 0.94029(12) 0.55850(15) 0.80808(11) 0.0158(3) Uani d . 1 1
C C5 0.89799(13) 0.63239(15) 0.60755(11) 0.0185(3) Uani d . 1 1
H H5A 0.8904 0.7196 0.6349 0.022 Uiso calc R 1 1
C C6 0.88715(13) 0.60794(15) 0.49189(12) 0.0193(3) Uani d . 1 1
H H6A 0.8714 0.6790 0.4411 0.023 Uiso calc R 1 1
C C7 0.89896(11) 0.48130(15) 0.44897(11) 0.0161(3) Uani d . 1 1
C C8 0.90019(12) 0.45817(16) 0.32278(10) 0.0174(3) Uani d . 1 1
H H8A 0.9452 0.3758 0.3104 0.021 Uiso calc R 1 1
H H8B 0.9459 0.5308 0.2895 0.021 Uiso calc R 1 1
C C9 0.77439(12) 0.44829(15) 0.25795(11) 0.0161(3) Uani d . 1 1
C C10 0.79016(12) 0.43611(15) 0.12766(11) 0.0168(3) Uani d . 1 1
H H10A 0.7962 0.3421 0.1039 0.020 Uiso calc R 1 1
C C11 0.67726(12) 0.50009(15) 0.07553(11) 0.0181(3) Uani d . 1 1
C C12 0.63315(13) 0.49669(17) -0.03744(12) 0.0219(3) Uani d . 1 1
H H12A 0.6692 0.4411 -0.0904 0.026 Uiso calc R 1 1
C C13 0.53492(14) 0.57693(18) -0.07056(13) 0.0257(3) Uani d . 1 1
H H13A 0.5038 0.5765 -0.1472 0.031 Uiso calc R 1 1
C C14 0.48202(13) 0.65749(18) 0.00710(15) 0.0275(3) Uani d . 1 1
H H14A 0.4147 0.7111 -0.0169 0.033 Uiso calc R 1 1
C C15 0.52649(13) 0.66076(17) 0.12012(14) 0.0238(3) Uani d . 1 1
H H15A 0.4900 0.7157 0.1732 0.029 Uiso calc R 1 1
C C16 0.62537(12) 0.58175(15) 0.15320(12) 0.0185(3) Uani d . 1 1
C C17 0.69704(13) 0.57468(15) 0.26644(12) 0.0185(3) Uani d . 1 1
H H17A 0.6422 0.5681 0.3291 0.022 Uiso calc R 1 1
H H17B 0.7495 0.6530 0.2786 0.022 Uiso calc R 1 1
C C18 0.70480(12) 0.32897(15) 0.29625(11) 0.0166(3) Uani d . 1 1
C C19 0.75503(14) 0.20146(16) 0.31348(12) 0.0226(3) Uani d . 1 1
H H19A 0.8364 0.1762 0.3031 0.027 Uiso calc R 1 1
C C20 0.65735(13) 0.11507(16) 0.35061(11) 0.0205(3) Uani d . 1 1
C C21 0.65690(16) -0.01722(18) 0.37918(13) 0.0278(3) Uani d . 1 1
H H21A 0.7294 -0.0677 0.3798 0.033 Uiso calc R 1 1
C C22 0.54745(18) -0.07482(19) 0.40716(14) 0.0320(4) Uani d . 1 1
H H22A 0.5454 -0.1657 0.4256 0.038 Uiso calc R 1 1
C C23 0.44189(16) -0.0006(2) 0.40821(14) 0.0318(4) Uani d . 1 1
H H23A 0.3683 -0.0413 0.4270 0.038 Uiso calc R 1 1
C C24 0.44272(14) 0.13288(18) 0.38206(13) 0.0269(3) Uani d . 1 1
H H24A 0.3709 0.1840 0.3843 0.032 Uiso calc R 1 1
C C25 0.55085(14) 0.18992(16) 0.35255(11) 0.0210(3) Uani d . 1 1
C C26 0.57753(14) 0.32620(17) 0.31758(13) 0.0239(3) Uani d . 1 1
H H26A 0.5273 0.3500 0.2484 0.029 Uiso calc R 1 1
H H26B 0.5602 0.3890 0.3783 0.029 Uiso calc R 1 1
N N1 0.90975(11) 0.78051(13) 1.02795(10) 0.0189(3) Uani d . 1 1
H H1B 0.9082(19) 0.710(2) 1.0743(19) 0.025(5) Uiso d . 1 1
H H1C 0.966(2) 0.840(2) 1.0589(18) 0.028(5) Uiso d . 1 1
H H1D 0.933(2) 0.749(2) 0.961(2) 0.031(5) Uiso d . 1 1
C C27 0.81467(13) 1.06674(17) 0.92266(13) 0.0221(3) Uani d . 1 1
H H27A 0.8446 1.0993 0.9942 0.026 Uiso calc R 1 1
C C28 0.80522(14) 1.15072(17) 0.82987(14) 0.0253(3) Uani d . 1 1
H H28A 0.8271 1.2406 0.8386 0.030 Uiso calc R 1 1
C C29 0.76376(14) 1.10320(18) 0.72436(14) 0.0273(3) Uani d . 1 1
H H29A 0.7576 1.1604 0.6609 0.033 Uiso calc R 1 1
C C30 0.73157(15) 0.9727(2) 0.71210(13) 0.0303(4) Uani d . 1 1
H H30A 0.7041 0.9399 0.6399 0.036 Uiso calc R 1 1
C C31 0.73922(14) 0.88904(18) 0.80497(13) 0.0253(3) Uani d . 1 1
H H31A 0.7161 0.7995 0.7961 0.030 Uiso calc R 1 1
C C32 0.78069(12) 0.93597(16) 0.91144(12) 0.0198(3) Uani d . 1 1
C C33 0.78543(13) 0.84192(16) 1.01074(12) 0.0200(3) Uani d . 1 1
H H33A 0.7257 0.7699 0.9927 0.024 Uiso calc R 1 1
C C34 0.75416(15) 0.90403(17) 1.12179(13) 0.0256(3) Uani d . 1 1
H H34A 0.6714 0.9394 1.1140 0.038 Uiso calc R 1 1
H H34B 0.8114 0.9754 1.1413 0.038 Uiso calc R 1 1
H H34C 0.7595 0.8374 1.1816 0.038 Uiso calc R 1 1

loop_
_atom_site_aniso_label
_atom_site_aniso_U_11
_atom_site_aniso_U_22
_atom_site_aniso_U_33
_atom_site_aniso_U_12
_atom_site_aniso_U_13
_atom_site_aniso_U_23
O1 0.0316(5) 0.0215(6) 0.0148(4) -0.0046(4) 0.0014(4) -0.0027(4)
O2 0.0244(5) 0.0211(6) 0.0119(4) 0.0015(4) 0.0020(3) 0.0013(4)
O3 0.0196(5) 0.0244(6) 0.0107(4) -0.0016(4) 0.0024(3) -0.0004(4)
C1 0.0247(7) 0.0182(7) 0.0154(7) 0.0024(6) 0.0016(5) -0.0028(5)
C2 0.0256(7) 0.0192(8) 0.0130(6) 0.0025(6) 0.0021(5) 0.0036(5)
C3 0.0147(6) 0.0202(7) 0.0119(6) -0.0012(5) 0.0010(4) -0.0004(5)
C4 0.0155(6) 0.0199(7) 0.0121(6) 0.0017(5) 0.0015(4) -0.0004(5)
C5 0.0224(6) 0.0174(7) 0.0153(6) -0.0019(5) -0.0010(5) -0.0007(5)
C6 0.0244(7) 0.0183(7) 0.0147(6) -0.0030(5) -0.0036(5) 0.0037(5)
C7 0.0140(5) 0.0218(8) 0.0123(6) -0.0024(5) 0.0006(4) 0.0000(5)
C8 0.0169(6) 0.0230(8) 0.0122(6) -0.0015(5) 0.0004(5) 0.0010(5)
C9 0.0182(6) 0.0191(7) 0.0110(5) -0.0007(5) 0.0011(5) -0.0005(5)
C10 0.0195(6) 0.0201(7) 0.0109(6) -0.0022(5) 0.0008(5) -0.0004(5)
C11 0.0188(6) 0.0191(7) 0.0163(6) -0.0042(5) 0.0002(5) 0.0022(5)
C12 0.0224(7) 0.0258(8) 0.0170(6) -0.0065(6) -0.0021(5) 0.0016(6)
C13 0.0229(7) 0.0319(9) 0.0212(7) -0.0076(6) -0.0074(5) 0.0068(6)
C14 0.0184(7) 0.0290(9) 0.0341(8) -0.0009(6) -0.0055(6) 0.0099(7)
C15 0.0190(6) 0.0235(8) 0.0287(7) -0.0008(6) 0.0004(6) 0.0034(6)
C16 0.0186(6) 0.0198(8) 0.0171(6) -0.0030(5) 0.0008(5) 0.0020(5)
C17 0.0214(6) 0.0198(7) 0.0145(6) 0.0008(5) 0.0019(5) 0.0000(5)
C18 0.0184(6) 0.0217(7) 0.0093(5) -0.0004(5) -0.0013(5) -0.0009(5)
C19 0.0232(7) 0.0265(9) 0.0180(6) -0.0027(6) 0.0004(5) 0.0026(6)
C20 0.0257(7) 0.0243(8) 0.0115(6) -0.0025(6) 0.0010(5) -0.0007(5)
C21 0.0378(9) 0.0250(9) 0.0212(7) 0.0013(7) 0.0062(6) 0.0033(6)
C22 0.0513(10) 0.0242(9) 0.0213(7) -0.0089(7) 0.0085(7) 0.0025(6)
C23 0.0354(9) 0.0367(10) 0.0237(7) -0.0149(7) 0.0042(6) 0.0030(7)
C24 0.0241(7) 0.0343(9) 0.0224(7) -0.0045(6) 0.0029(5) 0.0057(7)
C25 0.0240(7) 0.0264(8) 0.0126(6) -0.0035(6) 0.0016(5) -0.0006(6)
C26 0.0275(8) 0.0260(8) 0.0188(6) -0.0008(6) 0.0068(5) 0.0001(6)
N1 0.0235(6) 0.0185(7) 0.0145(6) -0.0017(5) 0.0002(4) -0.0015(5)
C27 0.0195(6) 0.0261(8) 0.0207(7) -0.0024(6) 0.0022(5) 0.0000(6)
C28 0.0230(7) 0.0236(9) 0.0297(8) -0.0021(6) 0.0043(6) 0.0042(6)
C29 0.0241(7) 0.0313(9) 0.0262(7) -0.0014(6) -0.0007(6) 0.0087(7)
C30 0.0306(8) 0.0383(10) 0.0212(7) -0.0053(7) -0.0051(6) 0.0020(7)
C31 0.0274(7) 0.0253(8) 0.0226(8) -0.0048(6) -0.0038(6) 0.0000(6)
C32 0.0159(6) 0.0231(8) 0.0204(7) -0.0026(5) 0.0006(5) 0.0013(6)
C33 0.0188(6) 0.0211(8) 0.0200(7) -0.0029(5) 0.0009(5) 0.0005(6)
C34 0.0280(7) 0.0276(9) 0.0220(7) 0.0029(6) 0.0072(6) 0.0024(6)

loop_
_atom_type_symbol
_atom_type_description
_atom_type_scat_dispersion_real
_atom_type_scat_dispersion_imag
_atom_type_scat_source
C C 0.0181 0.0091 'International Tables Vol C Tables 4.2.6.8 and 6.1.1.4'
H H 0.0000 0.0000 'International Tables Vol C Tables 4.2.6.8 and 6.1.1.4'
N N 0.0311 0.0180 'International Tables Vol C Tables 4.2.6.8 and 6.1.1.4'
O O 0.0492 0.0322 'International Tables Vol C Tables 4.2.6.8 and 6.1.1.4'

loop_
_geom_angle_atom_site_label_1
_geom_angle_atom_site_label_2
_geom_angle_atom_site_label_3
_geom_angle
C10 O3 H3A 107.5(15)
C2 C1 C7 121.07(14)
C2 C1 H1A 119.5
C7 C1 H1A 119.5
C3 C2 C1 120.60(13)
C3 C2 H2A 119.7
C1 C2 H2A 119.7
C2 C3 C5 119.03(12)
C2 C3 C4 121.31(13)
C5 C3 C4 119.60(13)
O1 C4 O2 125.47(12)
O1 C4 C3 116.64(12)
O2 C4 C3 117.87(13)
C3 C5 C6 120.15(14)
C3 C5 H5A 119.9
C6 C5 H5A 119.9
C5 C6 C7 121.38(14)
C5 C6 H6A 119.3
C7 C6 H6A 119.3
C6 C7 C1 117.70(12)
C6 C7 C8 120.71(13)
C1 C7 C8 121.47(13)
C7 C8 C9 115.85(11)
C7 C8 H8A 108.3
C9 C8 H8A 108.3
C7 C8 H8B 108.3
C9 C8 H8B 108.3
H8A C8 H8B 107.4
C18 C9 C8 110.97(11)
C18 C9 C17 110.60(11)
C8 C9 C17 113.23(12)
C18 C9 C10 108.70(11)
C8 C9 C10 109.95(10)
C17 C9 C10 103.03(11)
O3 C10 C11 109.20(12)
O3 C10 C9 109.55(11)
C11 C10 C9 103.24(11)
O3 C10 H10A 111.5
C11 C10 H10A 111.5
C9 C10 H10A 111.5
C16 C11 C12 121.13(14)
C16 C11 C10 110.62(12)
C12 C11 C10 127.79(14)
C13 C12 C11 118.24(15)
C13 C12 H12A 120.9
C11 C12 H12A 120.9
C14 C13 C12 120.76(14)
C14 C13 H13A 119.6
C12 C13 H13A 119.6
C13 C14 C15 120.86(15)
C13 C14 H14A 119.6
C15 C14 H14A 119.6
C16 C15 C14 118.51(15)
C16 C15 H15A 120.7
C14 C15 H15A 120.7
C11 C16 C15 120.49(13)
C11 C16 C17 110.15(12)
C15 C16 C17 129.23(14)
C16 C17 C9 103.90(12)
C16 C17 H17A 111.0
C9 C17 H17A 111.0
C16 C17 H17B 111.0
C9 C17 H17B 111.0
H17A C17 H17B 109.0
C19 C18 C26 109.40(13)
C19 C18 C9 124.88(13)
C26 C18 C9 125.69(13)
C18 C19 C20 107.47(13)
C18 C19 H19A 126.3
C20 C19 H19A 126.3
C21 C20 C25 120.44(15)
C21 C20 C19 131.50(15)
C25 C20 C19 108.06(14)
C20 C21 C22 118.68(16)
C20 C21 H21A 120.7
C22 C21 H21A 120.7
C23 C22 C21 120.73(17)
C23 C22 H22A 119.6
C21 C22 H22A 119.6
C22 C23 C24 120.69(16)
C22 C23 H23A 119.7
C24 C23 H23A 119.7
C25 C24 C23 118.71(16)
C25 C24 H24A 120.6
C23 C24 H24A 120.6
C24 C25 C20 120.73(16)
C24 C25 C26 130.50(15)
C20 C25 C26 108.76(13)
C18 C26 C25 106.28(14)
C18 C26 H26A 110.5
C25 C26 H26A 110.5
C18 C26 H26B 110.5
C25 C26 H26B 110.5
H26A C26 H26B 108.7
C33 N1 H1B 111.0(13)
C33 N1 H1C 111.2(14)
H1B N1 H1C 108.5(18)
C33 N1 H1D 109.9(14)
H1B N1 H1D 105(2)
H1C N1 H1D 110.8(19)
C32 C27 C28 120.48(15)
C32 C27 H27A 119.8
C28 C27 H27A 119.8
C29 C28 C27 120.09(16)
C29 C28 H28A 120.0
C27 C28 H28A 120.0
C30 C29 C28 119.79(15)
C30 C29 H29A 120.1
C28 C29 H29A 120.1
C29 C30 C31 120.25(15)
C29 C30 H30A 119.9
C31 C30 H30A 119.9
C30 C31 C32 120.36(16)
C30 C31 H31A 119.8
C32 C31 H31A 119.8
C27 C32 C31 119.01(15)
C27 C32 C33 122.40(13)
C31 C32 C33 118.59(14)
N1 C33 C32 110.62(11)
N1 C33 C34 108.06(12)
C32 C33 C34 114.33(13)
N1 C33 H33A 107.9
C32 C33 H33A 107.9
C34 C33 H33A 107.9
C33 C34 H34A 109.5
C33 C34 H34B 109.5
H34A C34 H34B 109.5
C33 C34 H34C 109.5
H34A C34 H34C 109.5
H34B C34 H34C 109.5

loop_
_geom_bond_atom_site_label_1
_geom_bond_atom_site_label_2
_geom_bond_distance
O1 C4 1.2534(19)
O2 C4 1.2686(18)
O3 C10 1.4365(17)
O3 H3A 0.85(2)
C1 C2 1.389(2)
C1 C7 1.396(2)
C1 H1A 0.9500
C2 C3 1.386(2)
C2 H2A 0.9500
C3 C5 1.390(2)
C3 C4 1.5111(17)
C5 C6 1.3910(19)
C5 H5A 0.9500
C6 C7 1.394(2)
C6 H6A 0.9500
C7 C8 1.5152(17)
C8 C9 1.5463(17)
C8 H8A 0.9900
C8 H8B 0.9900
C9 C18 1.521(2)
C9 C17 1.550(2)
C9 C10 1.5701(17)
C10 C11 1.5029(19)
C10 H10A 1.0000
C11 C16 1.390(2)
C11 C12 1.3956(19)
C12 C13 1.393(2)
C12 H12A 0.9500
C13 C14 1.389(3)
C13 H13A 0.9500
C14 C15 1.397(2)
C14 H14A 0.9500
C15 C16 1.391(2)
C15 H15A 0.9500
C16 C17 1.5153(19)
C17 H17A 0.9900
C17 H17B 0.9900
C18 C19 1.420(2)
C18 C26 1.443(2)
C19 C20 1.479(2)
C19 H19A 0.9500
C20 C21 1.388(2)
C20 C25 1.402(2)
C21 C22 1.401(2)
C21 H21A 0.9500
C22 C23 1.389(3)
C22 H22A 0.9500
C23 C24 1.393(3)
C23 H23A 0.9500
C24 C25 1.391(2)
C24 H24A 0.9500
C25 C26 1.482(2)
C26 H26A 0.9900
C26 H26B 0.9900
N1 C33 1.5092(19)
N1 H1B 0.91(2)
N1 H1C 0.92(2)
N1 H1D 0.91(2)
C27 C32 1.386(2)
C27 C28 1.391(2)
C27 H27A 0.9500
C28 C29 1.391(2)
C28 H28A 0.9500
C29 C30 1.379(3)
C29 H29A 0.9500
C30 C31 1.390(2)
C30 H30A 0.9500
C31 C32 1.399(2)
C31 H31A 0.9500
C32 C33 1.515(2)
C33 C34 1.520(2)
C33 H33A 1.0000
C34 H34A 0.9800
C34 H34B 0.9800
C34 H34C 0.9800

loop_
_geom_hbond_atom_site_label_D
_geom_hbond_atom_site_label_H
_geom_hbond_atom_site_label_A
_geom_hbond_site_symmetry_A
_geom_hbond_distance_DH
_geom_hbond_distance_HA
_geom_hbond_distance_DA
_geom_hbond_angle_DHA
O3 H3A O2 1_554 0.85(2) 1.86(2) 2.7113(14) 177(2)
N1 H1B O3 1_556 0.91(2) 2.05(2) 2.8799(18) 151(2)
N1 H1C O2 2_757 0.92(2) 1.88(2) 2.7991(17) 178(2)
N1 H1D O1 . 0.91(2) 1.77(2) 2.6697(16) 174(2)

loop_
_geom_torsion_atom_site_label_1
_geom_torsion_atom_site_label_2
_geom_torsion_atom_site_label_3
_geom_torsion_atom_site_label_4
_geom_torsion
C7 C1 C2 C3 0.2(2)
C1 C2 C3 C5 1.8(2)
C1 C2 C3 C4 -175.44(12)
C2 C3 C4 O1 156.52(14)
C5 C3 C4 O1 -20.69(18)
C2 C3 C4 O2 -22.41(19)
C5 C3 C4 O2 160.38(13)
C2 C3 C5 C6 -1.6(2)
C4 C3 C5 C6 175.68(12)
C3 C5 C6 C7 -0.6(2)
C5 C6 C7 C1 2.6(2)
C5 C6 C7 C8 -173.49(13)
C2 C1 C7 C6 -2.4(2)
C2 C1 C7 C8 173.66(13)
C6 C7 C8 C9 -83.83(17)
C1 C7 C8 C9 100.22(16)
C7 C8 C9 C18 -64.37(17)
C7 C8 C9 C17 60.70(16)
C7 C8 C9 C10 175.34(13)
C18 C9 C10 O3 -155.39(11)
C8 C9 C10 O3 -33.73(16)
C17 C9 C10 O3 87.25(13)
C18 C9 C10 C11 88.37(13)
C8 C9 C10 C11 -149.97(12)
C17 C9 C10 C11 -28.99(14)
O3 C10 C11 C16 -96.36(13)
C9 C10 C11 C16 20.12(16)
O3 C10 C11 C12 75.84(19)
C9 C10 C11 C12 -167.68(15)
C16 C11 C12 C13 -0.4(2)
C10 C11 C12 C13 -171.84(14)
C11 C12 C13 C14 -0.4(2)
C12 C13 C14 C15 0.4(2)
C13 C14 C15 C16 0.2(2)
C12 C11 C16 C15 1.0(2)
C10 C11 C16 C15 173.84(13)
C12 C11 C16 C17 -175.21(13)
C10 C11 C16 C17 -2.40(17)
C14 C15 C16 C11 -0.9(2)
C14 C15 C16 C17 174.50(15)
C11 C16 C17 C9 -16.65(15)
C15 C16 C17 C9 167.53(15)
C18 C9 C17 C16 -88.29(13)
C8 C9 C17 C16 146.44(11)
C10 C9 C17 C16 27.72(13)
C8 C9 C18 C19 -44.49(17)
C17 C9 C18 C19 -171.03(12)
C10 C9 C18 C19 76.54(16)
C8 C9 C18 C26 137.40(13)
C17 C9 C18 C26 10.86(18)
C10 C9 C18 C26 -101.57(15)
C26 C18 C19 C20 -1.81(15)
C9 C18 C19 C20 179.82(12)
C18 C19 C20 C21 -179.67(14)
C18 C19 C20 C25 1.36(16)
C25 C20 C21 C22 1.6(2)
C19 C20 C21 C22 -177.31(14)
C20 C21 C22 C23 -1.1(2)
C21 C22 C23 C24 -0.4(3)
C22 C23 C24 C25 1.3(2)
C23 C24 C25 C20 -0.9(2)
C23 C24 C25 C26 177.79(15)
C21 C20 C25 C24 -0.6(2)
C19 C20 C25 C24 178.51(13)
C21 C20 C25 C26 -179.50(13)
C19 C20 C25 C26 -0.40(16)
C19 C18 C26 C25 1.56(15)
C9 C18 C26 C25 179.92(12)
C24 C25 C26 C18 -179.46(15)
C20 C25 C26 C18 -0.69(16)
C32 C27 C28 C29 -1.3(2)
C27 C28 C29 C30 0.3(2)
C28 C29 C30 C31 0.7(3)
C29 C30 C31 C32 -0.6(3)
C28 C27 C32 C31 1.3(2)
C28 C27 C32 C33 -177.95(13)
C30 C31 C32 C27 -0.4(2)
C30 C31 C32 C33 178.92(14)
C27 C32 C33 N1 -86.92(17)
C31 C32 C33 N1 93.78(15)
C27 C32 C33 C34 35.32(19)
C31 C32 C33 C34 -143.97(14)

loop_
_cod_related_entry_id
_cod_related_entry_database
_cod_related_entry_code
1 ChemSpider 30654382
